data_9011909
loop_
_publ_author_name
'Sokolova, E. V.'
'Rastsvetaeva, R. K.'
'Andrianov, V. I.'
'Egorov-Tismenko Y K'
'Men'shikov, Y. P.'

_publ_section_title
;
 The crystal structure of a new sodium titanosilicate
;
_journal_name_full 'Soviet Physics Doklady'
_journal_page_first 583
_journal_page_last 585
_journal_volume 34
_journal_year 1989
_chemical_compound_source 'Khibinskii alkaline massif, Russia'
_chemical_formula_sum 'H26 K0.69 Na2.11 Nb0.2 O17.69 Si2 Ti3.8'
_chemical_name_mineral Sitinakite
_space_group_IT_number 132
_symmetry_space_group_name_Hall '-P 4c 2c'
_symmetry_space_group_name_H-M 'P 42/m c m'
_cell_angle_alpha 90
_cell_angle_beta 90
_cell_angle_gamma 90
_cell_formula_units_Z 2
_cell_length_a 7.819
_cell_length_b 7.819
_cell_length_c 12.099
_cell_volume 739.694
_database_code_amcsd 0015618
_exptl_crystal_density_diffrn 2.880
_cod_original_formula_sum 'Na2.11 K.69 (Ti3.8 Nb.2) Si2 O17.69 H26'
_cod_database_code 9011909

loop_
_space_group_symop_operation_xyz
x,y,z
-y,-x,z
y,x,-z
y,-x,1/2-z
-y,x,1/2+z
x,-y,1/2+z
-x,y,1/2-z
x,y,-z
-x,-y,z
y,x,z
-y,-x,-z
-y,x,1/2-z
y,-x,1/2+z
-x,y,1/2+z
x,-y,1/2-z
-x,-y,-z

loop_
_atom_site_label
_atom_site_fract_x
_atom_site_fract_y
_atom_site_fract_z
_atom_site_occupancy
_atom_site_U_iso_or_equiv
_atom_site_type_symbol
_atom_site_attached_hydrogens
Na 0.00000 0.50000 0.00000 1.00000 0.04179 Na 0
K1 0.39800 0.39800 0.50000 0.19250 0.06459 K 0
K2 0.46300 0.46300 0.37200 0.07630 0.08486 K 0
Ti 0.13870 0.13870 0.65350 0.95000 0.00785 Ti 0
NbTi 0.13870 0.13870 0.65350 0.05000 0.00785 Nb 0
Si 0.00000 0.50000 0.25000 1.00000 0.01317 Si 0
O2 0.14260 0.14260 0.50000 1.00000 0.01267 O 0
O3 0.11420 0.11420 0.17230 1.00000 0.01520 O 0
O4 0.11950 0.38280 0.67000 1.00000 0.01646 O 0
Wat1 0.26900 0.26900 0.00000 1.00000 0.04306 O 2
Wat5 0.50000 0.50000 0.25000 0.82000 0.05953 O 2
Wat6 0.50000 0.50000 0.31000 0.10000 0.08359 O 2
Wat7 0.47800 0.47800 0.42100 0.09880 0.08106 O 2
Wat8 0.42000 0.42000 0.16100 0.06880 0.05573 O 2
Na8 0.42000 0.42000 0.16100 0.02750 0.05573 Na 0

loop_
_cod_changelog_entry_id
_cod_changelog_entry_author
_cod_changelog_entry_date
_cod_changelog_entry_text
1
;cod-tools version 3.8.0
Id: cif_guess_AMCSD_atom_types 9581 2023-05-17 12:35:41Z saulius
;
2023-05-21T08:54:15+03:00
;Derived atom types and hydrogen counts
from atom names that follow the AMCSD naming convention
(Wat == water, O-H == hydroxyl).
;

loop_
_cod_related_entry_id
_cod_related_entry_database
_cod_related_entry_code
1 AMCSD 0015618
